data_4307221
loop_
_publ_author_name
'Partha Mahata'
'Srinivasan Natarajan'

_publ_section_title
;
A New Series of Three-Dimensional Metal-Organic Framework,
[M2(H2O)][C5N1H3(COO)2]3.2H2O, M = La, Pr, and Nd: Synthesis, Structure,
and Properties
;
_journal_name_full 'Inorganic Chemistry'
_journal_page_first 1250
_journal_page_last 1258
_journal_paper_doi 10.1021/ic0617644
_journal_volume 46
_journal_year 2007
_chemical_formula_sum 'C21 H15 N3 O15 Pr2'
_chemical_formula_weight 831.13
_chemical_name_common 'Praseodymium carboxylate'
_chemical_name_systematic
;
 ?
;
_space_group_IT_number 14
_symmetry_cell_setting monoclinic
_symmetry_space_group_name_Hall '-P 2ybc'
_symmetry_space_group_name_H-M 'P 1 21/c 1'
_atom_sites_solution_hydrogens geom
_atom_sites_solution_primary direct
_atom_sites_solution_secondary difmap
_audit_creation_method SHELXL-97
_cell_angle_alpha 90.00
_cell_angle_beta 102.233(4)
_cell_angle_gamma 90.00
_cell_formula_units_Z 4
_cell_length_a 8.9814(18)
_cell_length_b 17.278(4)
_cell_length_c 15.462(3)
_cell_measurement_reflns_used 5533
_cell_measurement_temperature 293(2)
_cell_measurement_theta_max 28.00
_cell_measurement_theta_min 1.79
_cell_volume 2344.9(9)
_computing_cell_refinement SMART
_computing_data_collection 'SMART (Bruker, 2000)'
_computing_data_reduction 'Saint (Bruker, 2000)'
_computing_molecular_graphics 'Ortep  3 for Windows (farrugia, 1997) and CAMERON (Watkin et al., 1993)'
_computing_publication_material 'PLATON (Spek, 1990)'
_computing_structure_refinement 'SHELXL-97 (Sheldrick, 1997)'
_computing_structure_solution 'SIR92 (Altomare et al., 1993)'
_diffrn_ambient_temperature 293(2)
_diffrn_measured_fraction_theta_full 0.977
_diffrn_measured_fraction_theta_max 0.977
_diffrn_measurement_device_type 'Bruker SMART CCD area detector'
_diffrn_measurement_method '\f and \w scans'
_diffrn_radiation_monochromator graphite
_diffrn_radiation_source 'fine-focus sealed tube'
_diffrn_radiation_type MoK\a
_diffrn_radiation_wavelength 0.71073
_diffrn_reflns_av_R_equivalents 0.0884
_diffrn_reflns_av_sigmaI/netI 0.0947
_diffrn_reflns_limit_h_max 11
_diffrn_reflns_limit_h_min -11
_diffrn_reflns_limit_k_max 22
_diffrn_reflns_limit_k_min -22
_diffrn_reflns_limit_l_max 20
_diffrn_reflns_limit_l_min -19
_diffrn_reflns_number 20327
_diffrn_reflns_theta_full 28.00
_diffrn_reflns_theta_max 28.00
_diffrn_reflns_theta_min 1.79
_exptl_absorpt_coefficient_mu 4.195
_exptl_absorpt_correction_T_max 0.7302
_exptl_absorpt_correction_T_min 0.5189
_exptl_absorpt_correction_type multi-scan
_exptl_absorpt_process_details '(SADABS; Sheldrick, 1996)'
_exptl_crystal_colour Pale-green
_exptl_crystal_density_diffrn 2.337
_exptl_crystal_density_method 'not measured'
_exptl_crystal_description Rectanglar
_exptl_crystal_F_000 1576
_exptl_crystal_size_max 0.18
_exptl_crystal_size_mid 0.13
_exptl_crystal_size_min 0.08
_refine_diff_density_max 1.572
_refine_diff_density_min -1.022
_refine_diff_density_rms 0.241
_refine_ls_extinction_method none
_refine_ls_goodness_of_fit_ref 1.082
_refine_ls_hydrogen_treatment mixed
_refine_ls_matrix_type full
_refine_ls_number_parameters 370
_refine_ls_number_reflns 5533
_refine_ls_number_restraints 0
_refine_ls_restrained_S_all 1.082
_refine_ls_R_factor_all 0.0946
_refine_ls_R_factor_gt 0.0593
_refine_ls_shift/su_max 0.001
_refine_ls_shift/su_mean 0.000
_refine_ls_structure_factor_coef Fsqd
_refine_ls_weighting_details 'calc w=1/[\s^2^(Fo^2^)+(0.0376P)^2^+2.2469P] where P=(Fo^2^+2Fc^2^)/3'
_refine_ls_weighting_scheme calc
_refine_ls_wR_factor_gt 0.1004
_refine_ls_wR_factor_ref 0.1111
_reflns_number_gt 4027
_reflns_number_total 5533
_reflns_threshold_expression >2sigma(I)
_cod_data_source_file ic0617644si20060918_034243_2.cif
_cod_data_source_block Compound_2_(Pr)
_cod_original_cell_volume 2345.0(8)
_cod_database_code 4307221

loop_
_symmetry_equiv_pos_as_xyz
'x, y, z'
'-x, y+1/2, -z+1/2'
'-x, -y, -z'
'x, -y-1/2, z-1/2'

loop_
_atom_site_label
_atom_site_type_symbol
_atom_site_fract_x
_atom_site_fract_y
_atom_site_fract_z
_atom_site_U_iso_or_equiv
_atom_site_adp_type
_atom_site_occupancy
_atom_site_symmetry_multiplicity
_atom_site_calc_flag
_atom_site_refinement_flags
_atom_site_disorder_assembly
_atom_site_disorder_group
Pr1 Pr 0.35898(5) 0.58583(3) 0.92399(3) 0.01494(13) Uani 1 1 d . . .
Pr2 Pr 0.15666(5) 0.64904(3) 1.12898(3) 0.01207(12) Uani 1 1 d . . .
O1 O 0.3046(7) 0.4564(3) 0.8649(4) 0.0246(15) Uani 1 1 d . . .
O2 O 0.6067(6) 0.5135(3) 0.9469(4) 0.0185(13) Uani 1 1 d . . .
O3 O 0.3690(8) 0.5988(4) 0.7648(4) 0.0334(17) Uani 1 1 d . . .
O4 O 0.0614(7) 0.6002(3) 0.8298(4) 0.0211(14) Uani 1 1 d . . .
O5 O 0.2873(6) 0.7208(3) 0.8922(4) 0.0169(13) Uani 1 1 d . . .
O6 O 0.1128(6) 0.6037(3) 0.9760(4) 0.0174(13) Uani 1 1 d . . .
O7 O 0.4162(6) 0.6521(3) 1.0683(4) 0.0189(13) Uani 1 1 d . . .
O8 O 0.2251(7) 0.7460(3) 1.2495(4) 0.0200(13) Uani 1 1 d . . .
O9 O -0.0790(6) 0.5723(3) 1.1049(4) 0.0224(14) Uani 1 1 d . . .
O10 O 0.2081(6) 0.5059(3) 1.1269(4) 0.0173(13) Uani 1 1 d . . .
O11 O 0.1540(8) 0.7691(4) 1.0489(4) 0.0295(16) Uani 1 1 d . . .
O12 O 0.4393(6) 0.6391(4) 1.2119(4) 0.0246(15) Uani 1 1 d . . .
O13 O 0.3712(10) 0.8333(5) 1.0692(6) 0.064(3) Uani 1 1 d . . .
O100 O 0.5664(12) 0.9275(6) 0.0035(8) 0.108(4) Uani 1 1 d . . .
O200 O 0.4032(17) 0.4745(6) 0.6652(6) 0.131(5) Uani 1 1 d . . .
N1 N 0.6165(8) 0.6639(4) 0.9209(5) 0.0183(16) Uani 1 1 d . . .
C1 C 0.7371(9) 0.6224(5) 0.9097(5) 0.0133(17) Uani 1 1 d . . .
C2 C 0.6290(10) 0.7416(5) 0.9231(6) 0.024(2) Uani 1 1 d . . .
H1 H 0.5466 0.7706 0.9324 0.029 Uiso 1 1 calc R . .
C3 C 0.7583(10) 0.7804(5) 0.9122(7) 0.033(2) Uani 1 1 d . . .
H2 H 0.7622 0.8342 0.9117 0.039 Uiso 1 1 calc R . .
C4 C 0.8811(10) 0.7361(5) 0.9022(6) 0.025(2) Uani 1 1 d . . .
H3 H 0.9704 0.7606 0.8959 0.029 Uiso 1 1 calc R . .
C5 C 0.8747(9) 0.6563(5) 0.9014(5) 0.0141(17) Uani 1 1 d . . .
C6 C 0.7129(9) 0.5355(5) 0.9085(6) 0.0156(18) Uani 1 1 d . . .
C7 C 0.0227(9) 0.6141(5) 0.9009(6) 0.0164(18) Uani 1 1 d . . .
N2 N 0.1369(8) 0.6053(4) 1.2884(5) 0.0161(15) Uani 1 1 d . . .
C11 C 0.1871(9) 0.6539(5) 1.3571(6) 0.0157(18) Uani 1 1 d . . .
C12 C 0.1883(10) 0.6333(5) 1.4448(6) 0.021(2) Uani 1 1 d . . .
C13 C 0.1415(11) 0.5583(6) 1.4587(7) 0.032(2) Uani 1 1 d . . .
H11 H 0.1448 0.5414 1.5162 0.038 Uiso 1 1 calc R . .
C14 C 0.0910(13) 0.5093(5) 1.3899(7) 0.039(3) Uani 1 1 d . . .
H12 H 0.0584 0.4596 1.3995 0.047 Uiso 1 1 calc R . .
C15 C 0.0897(11) 0.5355(5) 1.3051(6) 0.028(2) Uani 1 1 d . . .
H13 H 0.0540 0.5025 1.2577 0.034 Uiso 1 1 calc R . .
C16 C 0.2382(9) 0.7669(5) 0.8303(6) 0.0164(19) Uani 1 1 d . . .
C17 C 0.2437(11) 0.8171(5) 1.0267(6) 0.025(2) Uani 1 1 d . . .
N3 N -0.0981(7) 0.7185(4) 1.1512(4) 0.0133(14) Uani 1 1 d . . .
C21 C -0.1084(10) 0.7927(5) 1.1693(6) 0.022(2) Uani 1 1 d . . .
H21 H -0.0247 0.8243 1.1685 0.027 Uiso 1 1 calc R . .
C22 C -0.2363(10) 0.8259(5) 1.1893(6) 0.024(2) Uani 1 1 d . . .
H22 H -0.2367 0.8778 1.2052 0.029 Uiso 1 1 calc R . .
C23 C -0.3625(10) 0.7810(5) 1.1852(6) 0.022(2) Uani 1 1 d . . .
H23 H -0.4502 0.8020 1.1987 0.027 Uiso 1 1 calc R . .
C24 C -0.3594(9) 0.7030(5) 1.1606(6) 0.0170(18) Uani 1 1 d . . .
C25 C -0.2238(9) 0.6743(4) 1.1464(5) 0.0123(17) Uani 1 1 d . . .
C26 C 0.2004(9) 0.4098(5) 0.8719(5) 0.0129(17) Uani 1 1 d . . .
C27 C 0.4938(9) 0.6576(5) 1.1474(6) 0.0160(18) Uani 1 1 d . . .

loop_
_atom_site_aniso_label
_atom_site_aniso_U_11
_atom_site_aniso_U_22
_atom_site_aniso_U_33
_atom_site_aniso_U_23
_atom_site_aniso_U_13
_atom_site_aniso_U_12
Pr1 0.0131(2) 0.0130(2) 0.0203(3) -0.0003(2) 0.00720(19) 0.00076(19)
Pr2 0.0103(2) 0.0135(2) 0.0130(2) -0.00073(19) 0.00382(17) -0.00029(18)
O1 0.020(3) 0.018(3) 0.040(4) -0.006(3) 0.013(3) -0.007(3)
O2 0.012(3) 0.015(3) 0.031(4) 0.004(3) 0.009(3) 0.002(2)
O3 0.038(4) 0.041(4) 0.023(4) 0.006(3) 0.012(3) -0.002(3)
O4 0.021(3) 0.024(3) 0.021(3) -0.001(3) 0.011(3) 0.000(3)
O5 0.017(3) 0.016(3) 0.017(3) 0.007(3) 0.002(3) 0.002(2)
O6 0.007(3) 0.028(3) 0.016(3) 0.000(3) -0.001(2) -0.001(2)
O7 0.016(3) 0.022(3) 0.018(3) -0.003(3) 0.000(3) 0.000(3)
O8 0.027(4) 0.022(3) 0.011(3) -0.002(3) 0.004(3) -0.002(3)
O9 0.015(3) 0.017(3) 0.037(4) -0.008(3) 0.009(3) -0.001(2)
O10 0.015(3) 0.012(3) 0.027(4) -0.002(3) 0.008(3) 0.005(2)
O11 0.044(4) 0.027(4) 0.025(4) 0.008(3) 0.023(3) 0.001(3)
O12 0.016(3) 0.038(4) 0.021(4) -0.001(3) 0.007(3) 0.000(3)
O13 0.066(6) 0.049(5) 0.056(6) 0.017(4) -0.034(5) -0.020(4)
O100 0.080(8) 0.097(9) 0.144(11) 0.024(8) 0.015(8) -0.017(7)
O200 0.268(16) 0.073(8) 0.048(7) 0.010(6) 0.025(9) 0.067(9)
N1 0.014(4) 0.017(4) 0.025(4) 0.000(3) 0.007(3) -0.001(3)
C1 0.014(4) 0.011(4) 0.016(4) 0.001(3) 0.004(3) 0.002(3)
C2 0.015(5) 0.017(4) 0.042(6) -0.003(4) 0.007(4) 0.004(4)
C3 0.025(5) 0.017(5) 0.053(7) 0.006(5) 0.000(5) 0.007(4)
C4 0.012(5) 0.017(4) 0.046(6) 0.008(4) 0.009(4) -0.009(4)
C5 0.016(4) 0.014(4) 0.013(4) 0.000(3) 0.005(3) -0.002(3)
C6 0.011(4) 0.016(4) 0.019(5) 0.004(4) 0.000(4) -0.002(3)
C7 0.018(5) 0.008(4) 0.025(5) -0.001(4) 0.008(4) -0.005(3)
N2 0.020(4) 0.011(3) 0.018(4) 0.000(3) 0.005(3) 0.000(3)
C11 0.012(4) 0.012(4) 0.024(5) -0.005(4) 0.003(4) 0.000(3)
C12 0.020(5) 0.015(4) 0.027(5) -0.005(4) 0.005(4) 0.002(4)
C13 0.042(6) 0.032(6) 0.025(6) 0.000(4) 0.016(5) -0.004(5)
C14 0.062(8) 0.016(5) 0.044(7) -0.004(5) 0.023(6) -0.017(5)
C15 0.041(6) 0.022(5) 0.025(5) -0.006(4) 0.012(5) -0.006(4)
C16 0.005(4) 0.020(4) 0.027(5) 0.005(4) 0.009(4) -0.006(3)
C17 0.032(6) 0.018(4) 0.024(5) -0.004(4) 0.002(5) -0.001(4)
N3 0.010(3) 0.011(3) 0.020(4) -0.002(3) 0.004(3) 0.003(3)
C21 0.011(4) 0.025(5) 0.030(6) -0.002(4) 0.003(4) -0.002(4)
C22 0.022(5) 0.014(4) 0.035(6) -0.009(4) 0.001(4) 0.002(4)
C23 0.017(5) 0.023(5) 0.027(5) -0.003(4) 0.005(4) 0.011(4)
C24 0.011(4) 0.022(5) 0.019(5) -0.001(4) 0.006(4) 0.000(3)
C25 0.016(4) 0.013(4) 0.008(4) -0.002(3) 0.003(3) 0.006(3)
C26 0.013(4) 0.012(4) 0.011(4) 0.001(3) -0.001(3) 0.007(3)
C27 0.005(4) 0.020(4) 0.022(5) -0.004(4) -0.001(3) 0.009(3)

loop_
_atom_type_symbol
_atom_type_description
_atom_type_scat_dispersion_real
_atom_type_scat_dispersion_imag
_atom_type_scat_source
C C 0.0033 0.0016 'International Tables Vol C Tables 4.2.6.8 and 6.1.1.4'
H H 0.0000 0.0000 'International Tables Vol C Tables 4.2.6.8 and 6.1.1.4'
N N 0.0061 0.0033 'International Tables Vol C Tables 4.2.6.8 and 6.1.1.4'
O O 0.0106 0.0060 'International Tables Vol C Tables 4.2.6.8 and 6.1.1.4'
Pr Pr -0.2180 2.8214 'International Tables Vol C Tables 4.2.6.8 and 6.1.1.4'

loop_
_geom_angle_atom_site_label_1
_geom_angle_atom_site_label_2
_geom_angle_atom_site_label_3
_geom_angle
_geom_angle_site_symmetry_1
_geom_angle_site_symmetry_3
_geom_angle_publ_flag
O1 Pr1 O5 141.4(2) . . ?
O1 Pr1 O7 139.2(2) . . ?
O5 Pr1 O7 74.57(19) . . ?
O1 Pr1 O3 75.9(2) . . ?
O5 Pr1 O3 77.2(2) . . ?
O7 Pr1 O3 144.0(2) . . ?
O1 Pr1 O2 72.30(19) . . ?
O5 Pr1 O2 133.78(18) . . ?
O7 Pr1 O2 95.44(19) . . ?
O3 Pr1 O2 88.2(2) . . ?
O1 Pr1 O6 96.50(19) . . ?
O5 Pr1 O6 74.69(18) . . ?
O7 Pr1 O6 71.55(18) . . ?
O3 Pr1 O6 121.4(2) . . ?
O2 Pr1 O6 145.59(18) . . ?
O1 Pr1 O2 70.3(2) . 3_667 ?
O5 Pr1 O2 140.22(18) . 3_667 ?
O7 Pr1 O2 69.14(19) . 3_667 ?
O3 Pr1 O2 142.6(2) . 3_667 ?
O2 Pr1 O2 66.8(2) . 3_667 ?
O6 Pr1 O2 78.81(17) . 3_667 ?
O1 Pr1 N1 124.1(2) . . ?
O5 Pr1 N1 73.03(19) . . ?
O7 Pr1 N1 76.5(2) . . ?
O3 Pr1 N1 74.1(2) . . ?
O2 Pr1 N1 60.79(19) . . ?
O6 Pr1 N1 139.35(19) . . ?
O2 Pr1 N1 112.49(19) 3_667 . ?
O1 Pr1 O4 77.86(19) . . ?
O5 Pr1 O4 67.95(18) . . ?
O7 Pr1 O4 115.30(18) . . ?
O3 Pr1 O4 72.9(2) . . ?
O2 Pr1 O4 147.79(18) . . ?
O6 Pr1 O4 49.06(17) . . ?
O2 Pr1 O4 114.01(17) 3_667 . ?
N1 Pr1 O4 133.14(19) . . ?
O1 Pr1 C7 89.3(2) . . ?
O5 Pr1 C7 66.7(2) . . ?
O7 Pr1 C7 92.5(2) . . ?
O3 Pr1 C7 96.5(2) . . ?
O2 Pr1 C7 159.4(2) . . ?
O6 Pr1 C7 24.9(2) . . ?
O2 Pr1 C7 98.7(2) 3_667 . ?
N1 Pr1 C7 139.8(2) . . ?
O4 Pr1 C7 24.47(19) . . ?
O1 Pr1 Pr2 116.61(14) . . ?
O5 Pr1 Pr2 76.20(13) . . ?
O7 Pr1 Pr2 38.88(13) . . ?
O3 Pr1 Pr2 148.21(15) . . ?
O2 Pr1 Pr2 123.04(13) . . ?
O6 Pr1 Pr2 33.33(13) . . ?
O2 Pr1 Pr2 65.46(12) 3_667 . ?
N1 Pr1 Pr2 113.71(15) . . ?
O4 Pr1 Pr2 81.21(12) . . ?
C7 Pr1 Pr2 56.79(17) . . ?
O11 Pr2 O6 78.3(2) . . ?
O11 Pr2 O9 118.1(2) . . ?
O6 Pr2 O9 73.94(19) . . ?
O11 Pr2 O8 77.2(2) . . ?
O6 Pr2 O8 154.95(19) . . ?
O9 Pr2 O8 123.08(19) . . ?
O11 Pr2 O10 145.07(19) . . ?
O6 Pr2 O10 70.45(19) . . ?
O9 Pr2 O10 67.83(18) . . ?
O8 Pr2 O10 130.91(19) . . ?
O11 Pr2 O12 102.3(2) . . ?
O6 Pr2 O12 113.39(18) . . ?
O9 Pr2 O12 139.4(2) . . ?
O8 Pr2 O12 67.26(19) . . ?
O10 Pr2 O12 77.17(19) . . ?
O11 Pr2 N2 137.3(2) . . ?
O6 Pr2 N2 142.1(2) . . ?
O9 Pr2 N2 76.1(2) . . ?
O8 Pr2 N2 62.87(19) . . ?
O10 Pr2 N2 77.16(19) . . ?
O12 Pr2 N2 76.7(2) . . ?
O11 Pr2 N3 76.3(2) . . ?
O6 Pr2 N3 107.59(19) . . ?
O9 Pr2 N3 61.86(19) . . ?
O8 Pr2 N3 71.51(19) . . ?
O10 Pr2 N3 127.45(19) . . ?
O12 Pr2 N3 137.8(2) . . ?
N2 Pr2 N3 77.2(2) . . ?
O11 Pr2 O7 73.70(19) . . ?
O6 Pr2 O7 69.05(17) . . ?
O9 Pr2 O7 137.67(18) . . ?
O8 Pr2 O7 98.81(18) . . ?
O10 Pr2 O7 80.79(18) . . ?
O12 Pr2 O7 49.07(18) . . ?
N2 Pr2 O7 124.75(19) . . ?
N3 Pr2 O7 149.91(19) . . ?
O11 Pr2 C27 84.6(2) . . ?
O6 Pr2 C27 93.5(2) . . ?
O9 Pr2 C27 149.9(2) . . ?
O8 Pr2 C27 79.0(2) . . ?
O10 Pr2 C27 82.2(2) . . ?
O12 Pr2 C27 24.5(2) . . ?
N2 Pr2 C27 101.2(2) . . ?
N3 Pr2 C27 147.7(2) . . ?
O7 Pr2 C27 25.33(19) . . ?
O11 Pr2 Pr1 77.96(14) . . ?
O6 Pr2 Pr1 34.64(13) . . ?
O9 Pr2 Pr1 104.25(14) . . ?
O8 Pr2 Pr1 132.56(14) . . ?
O10 Pr2 Pr1 67.53(13) . . ?
O12 Pr2 Pr1 79.50(13) . . ?
N2 Pr2 Pr1 140.89(14) . . ?
N3 Pr2 Pr1 138.41(14) . . ?
O7 Pr2 Pr1 35.06(12) . . ?
C27 Pr2 Pr1 58.85(16) . . ?
C26 O1 Pr1 130.7(5) . . ?
C6 O2 Pr1 120.7(5) . . ?
C6 O2 Pr1 124.8(5) . 3_667 ?
Pr1 O2 Pr1 113.2(2) . 3_667 ?
C7 O4 Pr1 88.4(5) . . ?
C16 O5 Pr1 142.9(6) . . ?
C7 O6 Pr2 140.8(5) . . ?
C7 O6 Pr1 99.0(5) . . ?
Pr2 O6 Pr1 112.0(2) . . ?
C27 O7 Pr1 150.4(5) . . ?
C27 O7 Pr2 90.2(5) . . ?
Pr1 O7 Pr2 106.1(2) . . ?
C16 O8 Pr2 125.9(5) 4_576 . ?
C26 O9 Pr2 126.5(5) 3_567 . ?
C6 O10 Pr2 135.2(5) 3_667 . ?
C17 O11 Pr2 140.5(6) . . ?
C27 O12 Pr2 95.6(5) . . ?
C1 N1 C2 118.0(7) . . ?
C1 N1 Pr1 117.2(5) . . ?
C2 N1 Pr1 124.6(5) . . ?
N1 C1 C5 122.9(7) . . ?
N1 C1 C6 114.4(7) . . ?
C5 C1 C6 122.8(7) . . ?
N1 C2 C3 123.3(8) . . ?
N1 C2 H1 118.4 . . ?
C3 C2 H1 118.4 . . ?
C4 C3 C2 117.2(8) . . ?
C4 C3 H2 121.4 . . ?
C2 C3 H2 121.4 . . ?
C3 C4 C5 121.5(8) . . ?
C3 C4 H3 119.2 . . ?
C5 C4 H3 119.2 . . ?
C4 C5 C1 117.0(8) . . ?
C4 C5 C7 116.4(7) . 1_655 ?
C1 C5 C7 126.3(7) . 1_655 ?
O10 C6 O2 126.6(8) 3_667 . ?
O10 C6 C1 119.5(7) 3_667 . ?
O2 C6 C1 113.9(7) . . ?
O4 C7 O6 122.2(8) . . ?
O4 C7 C5 120.4(8) . 1_455 ?
O6 C7 C5 116.7(7) . 1_455 ?
O4 C7 Pr1 67.2(5) . . ?
O6 C7 Pr1 56.1(4) . . ?
C5 C7 Pr1 159.6(5) 1_455 . ?
C15 N2 C11 118.7(8) . . ?
C15 N2 Pr2 122.4(6) . . ?
C11 N2 Pr2 118.7(5) . . ?
N2 C11 C12 122.3(8) . . ?
N2 C11 C16 114.4(7) . 4_576 ?
C12 C11 C16 123.3(7) . 4_576 ?
C13 C12 C11 116.5(8) . . ?
C13 C12 C17 116.8(8) . 4_576 ?
C11 C12 C17 126.7(8) . 4_576 ?
C14 C13 C12 121.3(9) . . ?
C14 C13 H11 119.4 . . ?
C12 C13 H11 119.4 . . ?
C13 C14 C15 118.2(9) . . ?
C13 C14 H12 120.9 . . ?
C15 C14 H12 120.9 . . ?
N2 C15 C14 123.0(9) . . ?
N2 C15 H13 118.5 . . ?
C14 C15 H13 118.5 . . ?
O8 C16 O5 126.4(8) 4_575 . ?
O8 C16 C11 117.4(7) 4_575 4_575 ?
O5 C16 C11 116.2(8) . 4_575 ?
O13 C17 O11 125.9(9) . . ?
O13 C17 C12 114.9(9) . 4_575 ?
O11 C17 C12 119.0(8) . 4_575 ?
C21 N3 C25 117.7(7) . . ?
C21 N3 Pr2 124.4(5) . . ?
C25 N3 Pr2 117.9(5) . . ?
N3 C21 C22 123.5(8) . . ?
N3 C21 H21 118.3 . . ?
C22 C21 H21 118.3 . . ?
C23 C22 C21 118.5(8) . . ?
C23 C22 H22 120.7 . . ?
C21 C22 H22 120.7 . . ?
C22 C23 C24 119.7(8) . . ?
C22 C23 H23 120.1 . . ?
C24 C23 H23 120.1 . . ?
C25 C24 C23 117.3(8) . . ?
C25 C24 C27 124.7(7) . 1_455 ?
C23 C24 C27 118.0(7) . 1_455 ?
N3 C25 C24 123.1(7) . . ?
N3 C25 C26 114.1(7) . 3_567 ?
C24 C25 C26 122.8(8) . 3_567 ?
O1 C26 O9 125.0(7) . 3_567 ?
O1 C26 C25 117.9(7) . 3_567 ?
O9 C26 C25 117.1(7) 3_567 3_567 ?
O12 C27 O7 121.5(8) . . ?
O12 C27 C24 120.4(7) . 1_655 ?
O7 C27 C24 116.8(8) . 1_655 ?
O12 C27 Pr2 60.0(4) . . ?
O7 C27 Pr2 64.4(4) . . ?
C24 C27 Pr2 151.4(5) 1_655 . ?

loop_
_geom_bond_atom_site_label_1
_geom_bond_atom_site_label_2
_geom_bond_distance
_geom_bond_site_symmetry_2
_geom_bond_publ_flag
Pr1 O1 2.425(6) . ?
Pr1 O5 2.441(5) . ?
Pr1 O7 2.463(6) . ?
Pr1 O3 2.493(6) . ?
Pr1 O2 2.510(5) . ?
Pr1 O6 2.527(5) . ?
Pr1 O2 2.601(6) 3_667 ?
Pr1 N1 2.686(7) . ?
Pr1 O4 2.771(6) . ?
Pr1 C7 3.005(8) . ?
Pr1 Pr2 4.1208(9) . ?
Pr2 O11 2.413(6) . ?
Pr2 O6 2.443(6) . ?
Pr2 O9 2.459(6) . ?
Pr2 O8 2.484(6) . ?
Pr2 O10 2.517(5) . ?
Pr2 O12 2.596(6) . ?
Pr2 N2 2.620(7) . ?
Pr2 N3 2.670(6) . ?
Pr2 O7 2.692(6) . ?
Pr2 C27 2.984(8) . ?
O1 C26 1.257(9) . ?
O2 C6 1.283(9) . ?
O2 Pr1 2.601(6) 3_667 ?
O4 C7 1.245(10) . ?
O5 C16 1.251(9) . ?
O6 C7 1.280(10) . ?
O7 C27 1.277(9) . ?
O8 C16 1.250(10) 4_576 ?
O9 C26 1.257(9) 3_567 ?
O10 C6 1.217(9) 3_667 ?
O11 C17 1.254(10) . ?
O12 C27 1.242(10) . ?
O13 C17 1.226(11) . ?
N1 C1 1.340(10) . ?
N1 C2 1.348(10) . ?
C1 C5 1.398(11) . ?
C1 C6 1.518(11) . ?
C2 C3 1.381(12) . ?
C2 H1 0.9300 . ?
C3 C4 1.378(12) . ?
C3 H2 0.9300 . ?
C4 C5 1.380(11) . ?
C4 H3 0.9300 . ?
C5 C7 1.518(11) 1_655 ?
C6 O10 1.217(9) 3_667 ?
C7 C5 1.518(11) 1_455 ?
N2 C15 1.321(11) . ?
N2 C11 1.354(10) . ?
C11 C12 1.400(12) . ?
C11 C16 1.527(11) 4_576 ?
C12 C13 1.393(12) . ?
C12 C17 1.523(12) 4_576 ?
C13 C14 1.361(13) . ?
C13 H11 0.9300 . ?
C14 C15 1.384(13) . ?
C14 H12 0.9300 . ?
C15 H13 0.9300 . ?
C16 O8 1.250(10) 4_575 ?
C16 C11 1.527(11) 4_575 ?
C17 C12 1.523(12) 4_575 ?
N3 C21 1.320(10) . ?
N3 C25 1.352(10) . ?
C21 C22 1.377(12) . ?
C21 H21 0.9300 . ?
C22 C23 1.364(12) . ?
C22 H22 0.9300 . ?
C23 C24 1.403(11) . ?
C23 H23 0.9300 . ?
C24 C25 1.375(11) . ?
C24 C27 1.510(11) 1_455 ?
C25 C26 1.504(11) 3_567 ?
C26 O9 1.257(9) 3_567 ?
C26 C25 1.504(11) 3_567 ?
C27 C24 1.510(11) 1_655 ?
